data_2213727
loop_
_publ_author_name
'Dolzhenko, Anton V.'
'Tan, Geok Kheng'
'Koh, Lip Lin'
'Dolzhenko, Anna V.'
'Chui, Wai Keung'

_publ_section_title 5,5-Dimethyl-2-phenyl-4,5-dihydro-1,2,4-triazolo[1,5-<i>a</i>][1,3,5]triazin-7-amine
_journal_coeditor_code CI2380
_journal_issue 6
_journal_name_full 'Acta Crystallographica Section E'
_journal_page_first o2797
_journal_page_last o2797
_journal_paper_doi 10.1107/S1600536807021022
_journal_volume 63
_journal_year 2007
_chemical_formula_iupac 'C12 H14 N6'
_chemical_formula_moiety 'C12 H14 N6'
_chemical_formula_sum 'C12 H14 N6'
_chemical_formula_weight 242.29
_chemical_melting_point 482
_chemical_name_systematic 7-amine
_space_group_IT_number 2
_symmetry_cell_setting triclinic
_symmetry_space_group_name_Hall '-P 1'
_symmetry_space_group_name_H-M 'P -1'
_atom_sites_solution_hydrogens geom
_atom_sites_solution_primary direct
_atom_sites_solution_secondary difmap
_audit_creation_method SHELXL97
_cell_angle_alpha 112.2000(10)
_cell_angle_beta 103.7370(10)
_cell_angle_gamma 104.1610(10)
_cell_formula_units_Z 4
_cell_length_a 9.7224(5)
_cell_length_b 11.9752(6)
_cell_length_c 12.4432(6)
_cell_measurement_reflns_used 4987
_cell_measurement_temperature 223(2)
_cell_measurement_theta_max 27.38
_cell_measurement_theta_min 2.32
_cell_volume 1209.58(11)
_computing_cell_refinement 'SAINT (Bruker, 2003)'
_computing_data_collection 'SMART (Bruker, 2003)'
_computing_data_reduction SAINT
_computing_molecular_graphics 'SHELXTL (Bruker, 2003)'
_computing_publication_material SHELXTL
_computing_structure_refinement 'SHELXL97 (Sheldrick, 1997)'
_computing_structure_solution 'SHELXS97 (Sheldrick, 1997)'
_diffrn_ambient_temperature 223(2)
_diffrn_measured_fraction_theta_full 0.999
_diffrn_measured_fraction_theta_max 0.999
_diffrn_measurement_device_type 'Bruker SMART APEX CCD area-detector'
_diffrn_measurement_method '\f and \w'
_diffrn_radiation_monochromator graphite
_diffrn_radiation_type MoK\a
_diffrn_radiation_wavelength 0.71073
_diffrn_reflns_av_R_equivalents 0.0255
_diffrn_reflns_av_sigmaI/netI 0.0300
_diffrn_reflns_limit_h_max 12
_diffrn_reflns_limit_h_min -12
_diffrn_reflns_limit_k_max 15
_diffrn_reflns_limit_k_min -15
_diffrn_reflns_limit_l_max 16
_diffrn_reflns_limit_l_min -16
_diffrn_reflns_number 15995
_diffrn_reflns_theta_full 27.49
_diffrn_reflns_theta_max 27.49
_diffrn_reflns_theta_min 1.90
_diffrn_standards_number 0
_exptl_absorpt_coefficient_mu 0.087
_exptl_absorpt_correction_T_max 0.9800
_exptl_absorpt_correction_T_min 0.9311
_exptl_absorpt_correction_type multi-scan
_exptl_absorpt_process_details '(SADABS; Sheldrick, 2001)'
_exptl_crystal_colour colourless
_exptl_crystal_density_diffrn 1.331
_exptl_crystal_density_method 'not measured'
_exptl_crystal_description block
_exptl_crystal_F_000 512
_exptl_crystal_size_max 0.40
_exptl_crystal_size_mid 0.38
_exptl_crystal_size_min 0.20
_refine_diff_density_max 0.302
_refine_diff_density_min -0.285
_refine_ls_extinction_method none
_refine_ls_goodness_of_fit_ref 1.055
_refine_ls_hydrogen_treatment mixed
_refine_ls_matrix_type full
_refine_ls_number_parameters 337
_refine_ls_number_reflns 5549
_refine_ls_number_restraints 0
_refine_ls_restrained_S_all 1.055
_refine_ls_R_factor_all 0.0553
_refine_ls_R_factor_gt 0.0460
_refine_ls_shift/su_max 0.001
_refine_ls_shift/su_mean 0.000
_refine_ls_structure_factor_coef Fsqd
_refine_ls_weighting_details 'calc w = 1/[\s^2^(Fo^2^)+(0.0629P)^2^+0.25P] where P=(Fo^2^+2Fc^2^)/3'
_refine_ls_weighting_scheme calc
_refine_ls_wR_factor_gt 0.1156
_refine_ls_wR_factor_ref 0.1214
_reflns_number_gt 4621
_reflns_number_total 5549
_reflns_threshold_expression I>2\s(I)
_cod_data_source_file ci2380.cif
_cod_data_source_block I
_cod_original_cell_volume 1209.58(10)
_cod_database_code 2213727
_cod_database_fobs_code 2213727

loop_
_symmetry_equiv_pos_as_xyz
'x, y, z'
'-x, -y, -z'

loop_
_atom_site_type_symbol
_atom_site_label
_atom_site_fract_x
_atom_site_fract_y
_atom_site_fract_z
_atom_site_U_iso_or_equiv
_atom_site_adp_type
_atom_site_calc_flag
_atom_site_refinement_flags
_atom_site_occupancy
N N1 0.43352(12) 0.53590(11) 0.34655(11) 0.0283(3) Uani d . 1
N N2 0.49145(12) 0.35638(10) 0.32551(10) 0.0257(2) Uani d . 1
N N3 0.62201(12) 0.46598(10) 0.37342(10) 0.0254(2) Uani d . 1
N N4 0.88222(12) 0.58752(11) 0.46028(11) 0.0270(2) Uani d . 1
N N5 0.69510(13) 0.68668(11) 0.43546(12) 0.0316(3) Uani d . 1
H H5N 0.6728(19) 0.7549(16) 0.4426(15) 0.037(4) Uiso d . 1
N N6 0.79574(13) 0.37717(11) 0.43315(12) 0.0331(3) Uani d . 1
H H6A 0.8877 0.3806 0.4644 0.040 Uiso calc R 1
H H6B 0.7177 0.3068 0.4073 0.040 Uiso calc R 1
C C1 0.11373(16) 0.38462(14) 0.25729(13) 0.0317(3) Uani d . 1
H H1 0.1475 0.4758 0.2972 0.038 Uiso calc R 1
C C2 -0.04123(17) 0.31081(16) 0.20182(14) 0.0381(3) Uani d . 1
H H2 -0.1120 0.3521 0.2045 0.046 Uiso calc R 1
C C3 -0.09205(17) 0.17701(16) 0.14279(14) 0.0409(4) Uani d . 1
H H3 -0.1972 0.1270 0.1044 0.049 Uiso calc R 1
C C4 0.01239(18) 0.11703(15) 0.14052(15) 0.0406(4) Uani d . 1
H H4 -0.0222 0.0258 0.1007 0.049 Uiso calc R 1
C C5 0.16773(16) 0.18946(14) 0.19612(14) 0.0336(3) Uani d . 1
H H5 0.2377 0.1474 0.1945 0.040 Uiso calc R 1
C C6 0.21989(14) 0.32455(13) 0.25427(12) 0.0261(3) Uani d . 1
C C7 0.38395(14) 0.40484(12) 0.31078(12) 0.0248(3) Uani d . 1
C C8 0.58319(15) 0.57033(12) 0.38609(12) 0.0257(3) Uani d . 1
C C9 0.77452(14) 0.48004(12) 0.42477(12) 0.0244(3) Uani d . 1
C C10 0.84763(14) 0.68883(13) 0.43383(13) 0.0264(3) Uani d . 1
C C11 0.85505(18) 0.66838(16) 0.30710(14) 0.0391(4) Uani d . 1
H H11A 0.9524 0.6628 0.3052 0.059 Uiso calc R 1
H H11B 0.8443 0.7409 0.2934 0.059 Uiso calc R 1
H H11C 0.7731 0.5884 0.2421 0.059 Uiso calc R 1
C C12 0.96425(16) 0.82034(14) 0.53578(14) 0.0345(3) Uani d . 1
H H12A 0.9585 0.8319 0.6159 0.052 Uiso calc R 1
H H12B 0.9430 0.8885 0.5191 0.052 Uiso calc R 1
H H12C 1.0657 0.8246 0.5374 0.052 Uiso calc R 1
N N7 0.64515(12) 0.91698(10) 0.41712(10) 0.0253(2) Uani d . 1
N N8 0.62672(13) 1.09681(10) 0.40021(10) 0.0257(2) Uani d . 1
N N9 0.58770(13) 0.99346(10) 0.28465(10) 0.0257(2) Uani d . 1
N N10 0.51588(14) 0.88737(11) 0.06878(10) 0.0311(3) Uani d . 1
N N11 0.55846(14) 0.77685(11) 0.19483(11) 0.0289(3) Uani d . 1
H H11N 0.562(2) 0.7133(19) 0.2025(17) 0.050(5) Uiso d . 1
N N12 0.50404(15) 1.08991(12) 0.16469(11) 0.0351(3) Uani d . 1
H H12D 0.4693 1.0909 0.0940 0.042 Uiso calc R 1
H H12E 0.5189 1.1555 0.2341 0.042 Uiso calc R 1
C C13 0.77339(18) 1.06873(15) 0.68743(14) 0.0354(3) Uani d . 1
H H13 0.7666 0.9821 0.6513 0.043 Uiso calc R 1
C C14 0.8361(2) 1.14393(17) 0.81604(14) 0.0442(4) Uani d . 1
H H14 0.8716 1.1077 0.8669 0.053 Uiso calc R 1
C C15 0.84680(19) 1.27077(16) 0.86998(14) 0.0415(4) Uani d . 1
H H15 0.8915 1.3216 0.9571 0.050 Uiso calc R 1
C C16 0.79161(18) 1.32329(15) 0.79563(14) 0.0380(3) Uani d . 1
H H16 0.7973 1.4096 0.8324 0.046 Uiso calc R 1
C C17 0.72806(16) 1.24939(13) 0.66731(13) 0.0303(3) Uani d . 1
H H17 0.6898 1.2854 0.6172 0.036 Uiso calc R 1
C C18 0.72058(14) 1.12204(12) 0.61204(12) 0.0246(3) Uani d . 1
C C19 0.66055(14) 1.04497(12) 0.47514(12) 0.0229(3) Uani d . 1
C C20 0.59803(14) 0.88878(12) 0.29832(12) 0.0241(3) Uani d . 1
C C21 0.53451(15) 0.98768(13) 0.16659(12) 0.0259(3) Uani d . 1
C C22 0.56405(17) 0.78425(13) 0.07957(12) 0.0299(3) Uani d . 1
C C23 0.7259(2) 0.81007(18) 0.08085(16) 0.0448(4) Uani d . 1
H H23A 0.7305 0.8189 0.0073 0.067 Uiso calc R 1
H H23B 0.7550 0.7382 0.0809 0.067 Uiso calc R 1
H H23C 0.7954 0.8896 0.1551 0.067 Uiso calc R 1
C C24 0.4530(2) 0.65590(15) -0.03085(14) 0.0453(4) Uani d . 1
H H24A 0.3509 0.6423 -0.0298 0.068 Uiso calc R 1
H H24B 0.4821 0.5857 -0.0255 0.068 Uiso calc R 1
H H24C 0.4550 0.6576 -0.1078 0.068 Uiso calc R 1

loop_
_atom_site_aniso_label
_atom_site_aniso_U_11
_atom_site_aniso_U_22
_atom_site_aniso_U_33
_atom_site_aniso_U_12
_atom_site_aniso_U_13
_atom_site_aniso_U_23
N1 0.0236(5) 0.0251(6) 0.0355(6) 0.0100(5) 0.0086(5) 0.0139(5)
N2 0.0229(5) 0.0228(5) 0.0289(6) 0.0065(4) 0.0076(4) 0.0118(5)
N3 0.0225(5) 0.0214(5) 0.0321(6) 0.0084(4) 0.0077(4) 0.0134(5)
N4 0.0233(5) 0.0258(6) 0.0344(6) 0.0108(5) 0.0077(5) 0.0171(5)
N5 0.0244(6) 0.0218(6) 0.0500(7) 0.0107(5) 0.0111(5) 0.0182(5)
N6 0.0245(6) 0.0271(6) 0.0507(7) 0.0111(5) 0.0087(5) 0.0231(6)
C1 0.0294(7) 0.0337(7) 0.0312(7) 0.0123(6) 0.0099(6) 0.0147(6)
C2 0.0272(7) 0.0524(9) 0.0390(8) 0.0170(7) 0.0117(6) 0.0242(7)
C3 0.0247(7) 0.0509(10) 0.0348(8) 0.0019(6) 0.0068(6) 0.0178(7)
C4 0.0362(8) 0.0330(8) 0.0391(8) 0.0014(6) 0.0133(7) 0.0110(7)
C5 0.0314(7) 0.0307(7) 0.0369(8) 0.0098(6) 0.0142(6) 0.0141(6)
C6 0.0247(6) 0.0289(7) 0.0249(6) 0.0088(5) 0.0094(5) 0.0131(5)
C7 0.0250(6) 0.0255(6) 0.0243(6) 0.0095(5) 0.0089(5) 0.0119(5)
C8 0.0261(6) 0.0247(6) 0.0287(7) 0.0123(5) 0.0091(5) 0.0138(5)
C9 0.0234(6) 0.0265(6) 0.0258(6) 0.0118(5) 0.0083(5) 0.0135(5)
C10 0.0226(6) 0.0254(6) 0.0337(7) 0.0102(5) 0.0079(5) 0.0170(6)
C11 0.0401(8) 0.0437(9) 0.0374(8) 0.0147(7) 0.0127(7) 0.0240(7)
C12 0.0282(7) 0.0275(7) 0.0421(8) 0.0079(6) 0.0079(6) 0.0150(6)
N7 0.0292(6) 0.0240(5) 0.0253(5) 0.0106(4) 0.0097(5) 0.0136(5)
N8 0.0303(6) 0.0235(5) 0.0230(5) 0.0106(5) 0.0087(4) 0.0108(4)
N9 0.0338(6) 0.0217(5) 0.0234(5) 0.0120(5) 0.0089(5) 0.0120(4)
N10 0.0444(7) 0.0268(6) 0.0256(6) 0.0168(5) 0.0106(5) 0.0145(5)
N11 0.0423(7) 0.0218(6) 0.0277(6) 0.0149(5) 0.0131(5) 0.0145(5)
N12 0.0555(8) 0.0305(6) 0.0254(6) 0.0247(6) 0.0116(5) 0.0154(5)
C13 0.0460(9) 0.0344(8) 0.0307(7) 0.0201(7) 0.0126(6) 0.0175(6)
C14 0.0575(10) 0.0513(10) 0.0294(8) 0.0273(8) 0.0115(7) 0.0226(7)
C15 0.0479(9) 0.0456(9) 0.0238(7) 0.0158(7) 0.0103(6) 0.0115(7)
C16 0.0460(9) 0.0313(8) 0.0320(8) 0.0129(7) 0.0155(7) 0.0104(6)
C17 0.0342(7) 0.0301(7) 0.0305(7) 0.0134(6) 0.0132(6) 0.0161(6)
C18 0.0227(6) 0.0271(7) 0.0258(6) 0.0090(5) 0.0099(5) 0.0136(5)
C19 0.0204(6) 0.0227(6) 0.0277(6) 0.0074(5) 0.0092(5) 0.0141(5)
C20 0.0244(6) 0.0233(6) 0.0286(6) 0.0097(5) 0.0099(5) 0.0153(5)
C21 0.0286(7) 0.0258(6) 0.0250(6) 0.0105(5) 0.0080(5) 0.0144(5)
C22 0.0424(8) 0.0254(7) 0.0255(7) 0.0158(6) 0.0121(6) 0.0135(6)
C23 0.0535(10) 0.0545(10) 0.0475(9) 0.0301(9) 0.0285(8) 0.0322(8)
C24 0.0689(12) 0.0285(8) 0.0302(8) 0.0170(8) 0.0100(8) 0.0111(6)

loop_
_atom_type_symbol
_atom_type_description
_atom_type_scat_dispersion_real
_atom_type_scat_dispersion_imag
_atom_type_scat_source
C C 0.0033 0.0016 'International Tables Vol C Tables 4.2.6.8 and 6.1.1.4'
H H 0.0000 0.0000 'International Tables Vol C Tables 4.2.6.8 and 6.1.1.4'
N N 0.0061 0.0033 'International Tables Vol C Tables 4.2.6.8 and 6.1.1.4'

loop_
_geom_angle_atom_site_label_1
_geom_angle_atom_site_label_2
_geom_angle_atom_site_label_3
_geom_angle
C8 N1 C7 102.36(11)
C7 N2 N3 101.17(10)
C8 N3 N2 109.71(10)
C8 N3 C9 121.45(11)
N2 N3 C9 127.86(10)
C9 N4 C10 119.88(11)
C8 N5 C10 117.54(11)
C8 N5 H5N 120.0(11)
C10 N5 H5N 118.8(11)
C9 N6 H6A 120.0
C9 N6 H6B 120.0
H6A N6 H6B 120.0
C2 C1 C6 120.45(14)
C2 C1 H1 119.8
C6 C1 H1 119.8
C3 C2 C1 120.26(14)
C3 C2 H2 119.9
C1 C2 H2 119.9
C2 C3 C4 119.56(14)
C2 C3 H3 120.2
C4 C3 H3 120.2
C3 C4 C5 120.88(15)
C3 C4 H4 119.6
C5 C4 H4 119.6
C4 C5 C6 119.89(14)
C4 C5 H5 120.1
C6 C5 H5 120.1
C5 C6 C1 118.95(13)
C5 C6 C7 121.50(12)
C1 C6 C7 119.54(12)
N2 C7 N1 116.11(11)
N2 C7 C6 123.05(12)
N1 C7 C6 120.78(11)
N1 C8 N5 130.97(12)
N1 C8 N3 110.62(11)
N5 C8 N3 118.40(12)
N4 C9 N6 124.39(12)
N4 C9 N3 119.53(11)
N6 C9 N3 116.08(11)
N4 C10 N5 110.85(10)
N4 C10 C12 108.60(11)
N5 C10 C12 107.48(11)
N4 C10 C11 109.05(11)
N5 C10 C11 110.48(11)
C12 C10 C11 110.36(12)
C10 C11 H11A 109.5
C10 C11 H11B 109.5
H11A C11 H11B 109.5
C10 C11 H11C 109.5
H11A C11 H11C 109.5
H11B C11 H11C 109.5
C10 C12 H12A 109.5
C10 C12 H12B 109.5
H12A C12 H12B 109.5
C10 C12 H12C 109.5
H12A C12 H12C 109.5
H12B C12 H12C 109.5
C20 N7 C19 102.43(10)
C19 N8 N9 101.35(10)
C20 N9 N8 109.76(10)
C20 N9 C21 122.04(11)
N8 N9 C21 128.07(10)
C21 N10 C22 120.53(11)
C20 N11 C22 117.96(11)
C20 N11 H11N 118.6(13)
C22 N11 H11N 119.8(13)
C21 N12 H12D 120.0
C21 N12 H12E 120.0
H12D N12 H12E 120.0
C14 C13 C18 119.75(14)
C14 C13 H13 120.1
C18 C13 H13 120.1
C15 C14 C13 120.70(14)
C15 C14 H14 119.7
C13 C14 H14 119.7
C14 C15 C16 119.75(14)
C14 C15 H15 120.1
C16 C15 H15 120.1
C15 C16 C17 120.25(14)
C15 C16 H16 119.9
C17 C16 H16 119.9
C16 C17 C18 120.23(13)
C16 C17 H17 119.9
C18 C17 H17 119.9
C17 C18 C13 119.28(13)
C17 C18 C19 120.54(12)
C13 C18 C19 120.16(12)
N8 C19 N7 115.68(11)
N8 C19 C18 121.99(11)
N7 C19 C18 122.21(11)
N7 C20 N11 130.98(12)
N7 C20 N9 110.77(11)
N11 C20 N9 118.24(11)
N10 C21 N12 123.95(12)
N10 C21 N9 119.94(12)
N12 C21 N9 116.11(11)
N10 C22 N11 111.25(11)
N10 C22 C24 107.89(12)
N11 C22 C24 107.66(12)
N10 C22 C23 109.33(12)
N11 C22 C23 109.52(12)
C24 C22 C23 111.19(13)
C22 C23 H23A 109.5
C22 C23 H23B 109.5
H23A C23 H23B 109.5
C22 C23 H23C 109.5
H23A C23 H23C 109.5
H23B C23 H23C 109.5
C22 C24 H24A 109.5
C22 C24 H24B 109.5
H24A C24 H24B 109.5
C22 C24 H24C 109.5
H24A C24 H24C 109.5
H24B C24 H24C 109.5

loop_
_geom_bond_atom_site_label_1
_geom_bond_atom_site_label_2
_geom_bond_distance
N1 C8 1.3200(17)
N1 C7 1.3761(17)
N2 C7 1.3224(17)
N2 N3 1.3869(15)
N3 C8 1.3561(16)
N3 C9 1.4078(16)
N4 C9 1.2803(17)
N4 C10 1.4636(16)
N5 C8 1.3403(17)
N5 C10 1.4819(17)
N5 H5N 0.874(17)
N6 C9 1.3350(16)
N6 H6A 0.87
N6 H6B 0.87
C1 C2 1.386(2)
C1 C6 1.3948(19)
C1 H1 0.94
C2 C3 1.379(2)
C2 H2 0.94
C3 C4 1.379(2)
C3 H3 0.94
C4 C5 1.386(2)
C4 H4 0.94
C5 C6 1.3919(19)
C5 H5 0.94
C6 C7 1.4728(18)
C10 C12 1.5193(19)
C10 C11 1.524(2)
C11 H11A 0.97
C11 H11B 0.97
C11 H11C 0.97
C12 H12A 0.97
C12 H12B 0.97
C12 H12C 0.97
N7 C20 1.3170(17)
N7 C19 1.3758(16)
N8 C19 1.3246(16)
N8 N9 1.3818(15)
N9 C20 1.3508(16)
N9 C21 1.4054(16)
N10 C21 1.2811(17)
N10 C22 1.4631(17)
N11 C20 1.3457(17)
N11 C22 1.4828(17)
N11 H11N 0.810(19)
N12 C21 1.3353(17)
N12 H12D 0.87
N12 H12E 0.87
C13 C14 1.387(2)
C13 C18 1.3912(19)
C13 H13 0.94
C14 C15 1.374(2)
C14 H14 0.94
C15 C16 1.381(2)
C15 H15 0.94
C16 C17 1.382(2)
C16 H16 0.94
C17 C18 1.3905(19)
C17 H17 0.94
C18 C19 1.4732(18)
C22 C24 1.518(2)
C22 C23 1.523(2)
C23 H23A 0.97
C23 H23B 0.97
C23 H23C 0.97
C24 H24A 0.97
C24 H24B 0.97
C24 H24C 0.97

loop_
_geom_hbond_atom_site_label_D
_geom_hbond_atom_site_label_H
_geom_hbond_atom_site_label_A
_geom_hbond_site_symmetry_A
_geom_hbond_distance_DH
_geom_hbond_distance_HA
_geom_hbond_distance_DA
_geom_hbond_angle_DHA
N5 H5N N7 . 0.874(17) 2.150(17) 2.9955(16) 163(2)
N6 H6A N4 2_766 0.87 2.08 2.9491(16) 172
N12 H12D N10 2_675 0.87 2.17 2.9844(16) 156
N12 H12E N2 1_565 0.87 2.35 3.1119(16) 146
N6 H6B N8 1_545 0.87 2.41 3.1751(16) 147

loop_
_geom_torsion_atom_site_label_1
_geom_torsion_atom_site_label_2
_geom_torsion_atom_site_label_3
_geom_torsion_atom_site_label_4
_geom_torsion
C7 N2 N3 C8 1.37(13)
C7 N2 N3 C9 170.10(12)
C6 C1 C2 C3 -0.1(2)
C1 C2 C3 C4 0.7(2)
C2 C3 C4 C5 -0.4(2)
C3 C4 C5 C6 -0.5(2)
C4 C5 C6 C1 1.1(2)
C4 C5 C6 C7 -177.98(13)
C2 C1 C6 C5 -0.8(2)
C2 C1 C6 C7 178.33(13)
N3 N2 C7 N1 -0.93(14)
N3 N2 C7 C6 176.30(11)
C8 N1 C7 N2 0.12(15)
C8 N1 C7 C6 -177.18(12)
C5 C6 C7 N2 -9.5(2)
C1 C6 C7 N2 171.34(12)
C5 C6 C7 N1 167.56(13)
C1 C6 C7 N1 -11.56(19)
C7 N1 C8 N5 -178.18(14)
C7 N1 C8 N3 0.80(14)
C10 N5 C8 N1 -161.07(14)
C10 N5 C8 N3 20.01(18)
N2 N3 C8 N1 -1.44(15)
C9 N3 C8 N1 -171.02(11)
N2 N3 C8 N5 177.69(11)
C9 N3 C8 N5 8.11(19)
C10 N4 C9 N6 172.98(13)
C10 N4 C9 N3 -7.26(19)
C8 N3 C9 N4 -15.29(19)
N2 N3 C9 N4 177.17(12)
C8 N3 C9 N6 164.48(12)
N2 N3 C9 N6 -3.06(19)
C9 N4 C10 N5 32.61(17)
C9 N4 C10 C12 150.47(13)
C9 N4 C10 C11 -89.23(15)
C8 N5 C10 N4 -39.04(16)
C8 N5 C10 C12 -157.58(12)
C8 N5 C10 C11 81.96(15)
C19 N8 N9 C20 1.11(13)
C19 N8 N9 C21 177.04(12)
C18 C13 C14 C15 -0.1(3)
C13 C14 C15 C16 1.4(3)
C14 C15 C16 C17 -1.1(2)
C15 C16 C17 C18 -0.6(2)
C16 C17 C18 C13 2.0(2)
C16 C17 C18 C19 -176.71(13)
C14 C13 C18 C17 -1.6(2)
C14 C13 C18 C19 177.07(14)
N9 N8 C19 N7 -0.54(14)
N9 N8 C19 C18 175.52(11)
C20 N7 C19 N8 -0.24(14)
C20 N7 C19 C18 -176.29(11)
C17 C18 C19 N8 7.11(19)
C13 C18 C19 N8 -171.56(13)
C17 C18 C19 N7 -177.08(12)
C13 C18 C19 N7 4.24(19)
C19 N7 C20 N11 -177.73(14)
C19 N7 C20 N9 0.96(14)
C22 N11 C20 N7 -158.17(13)
C22 N11 C20 N9 23.22(18)
N8 N9 C20 N7 -1.38(15)
C21 N9 C20 N7 -177.60(11)
N8 N9 C20 N11 177.50(11)
C21 N9 C20 N11 1.28(19)
C22 N10 C21 N12 174.81(13)
C22 N10 C21 N9 -6.3(2)
C20 N9 C21 N10 -10.5(2)
N8 N9 C21 N10 174.01(13)
C20 N9 C21 N12 168.51(12)
N8 N9 C21 N12 -7.0(2)
C21 N10 C22 N11 28.29(18)
C21 N10 C22 C24 146.15(14)
C21 N10 C22 C23 -92.80(16)
C20 N11 C22 N10 -36.86(17)
C20 N11 C22 C24 -154.87(13)
C20 N11 C22 C23 84.11(15)

loop_
_cod_related_entry_id
_cod_related_entry_database
_cod_related_entry_code
1 ChemSpider 24737680
